data_7200776
loop_
_publ_author_name
'Harada, Jun'
'Harakawa, Mayuko'
'Sugiyama, Shingo'
'Ogawa, Keiichiro'

_publ_section_title
;
 Single crystal cis--trans photoisomerizations of
 2-(9-anthrylmethylene)-1-indanones
;
_journal_issue 7
_journal_name_full CrystEngComm
_journal_page_first 1235
_journal_paper_doi 10.1039/b821900a
_journal_volume 11
_journal_year 2009
_chemical_formula_sum 'C24 H16 O'
_chemical_formula_weight 320.37
_chemical_melting_point 221
_chemical_name_systematic
;
(Z)-2-(9-anthrylmethylene)-1-indanone
;
_space_group_IT_number 14
_symmetry_cell_setting monoclinic
_symmetry_space_group_name_Hall '-P 2yab'
_symmetry_space_group_name_H-M 'P 1 21/a 1'
_atom_sites_solution_hydrogens geom
_atom_sites_solution_primary direct
_atom_sites_solution_secondary difmap
_audit_creation_method SHELXL-97
_cell_angle_alpha 90.00
_cell_angle_beta 102.099(1)
_cell_angle_gamma 90.00
_cell_formula_units_Z 4
_cell_length_a 11.6561(8)
_cell_length_b 13.9147(10)
_cell_length_c 10.5076(8)
_cell_measurement_reflns_used 7134
_cell_measurement_temperature 300
_cell_measurement_theta_max 29.9
_cell_measurement_theta_min 2.3
_cell_volume 1666.4(2)
_computing_cell_refinement 'SAINT (Bruker, 1998)'
_computing_data_collection 'SMART (Bruker, 1998)'
_computing_data_reduction SAINT
_computing_molecular_graphics 'SHELXTL (Sheldrick, 2008)'
_computing_publication_material SHELXTL
_computing_structure_refinement 'SHELXL-97 (Sheldrick, 2008)'
_computing_structure_solution 'SHELXS-97 (Sheldrick, 2008)'
_diffrn_ambient_temperature 300
_diffrn_detector_area_resol_mean 8.192
_diffrn_measured_fraction_theta_full 0.997
_diffrn_measured_fraction_theta_max 0.997
_diffrn_measurement_device_type 'Bruker SMART 1000 CCD diffractometer'
_diffrn_measurement_method \w_scan
_diffrn_radiation_monochromator graphite
_diffrn_radiation_source 'fine-focus sealed tube'
_diffrn_radiation_type MoK\a
_diffrn_radiation_wavelength 0.71073
_diffrn_reflns_av_R_equivalents 0.0330
_diffrn_reflns_av_sigmaI/netI 0.0253
_diffrn_reflns_limit_h_max 16
_diffrn_reflns_limit_h_min -16
_diffrn_reflns_limit_k_max 19
_diffrn_reflns_limit_k_min -19
_diffrn_reflns_limit_l_max 14
_diffrn_reflns_limit_l_min -14
_diffrn_reflns_number 25641
_diffrn_reflns_theta_full 30.05
_diffrn_reflns_theta_max 30.05
_diffrn_reflns_theta_min 1.98
_diffrn_standards_decay_% 0
_exptl_absorpt_coefficient_mu 0.076
_exptl_absorpt_correction_T_max 0.9804
_exptl_absorpt_correction_T_min 0.9686
_exptl_absorpt_correction_type multi-scan
_exptl_absorpt_process_details 'SADABS (Sheldrick, 2002)'
_exptl_crystal_colour yellow
_exptl_crystal_density_diffrn 1.277
_exptl_crystal_density_method 'not measured'
_exptl_crystal_description block
_exptl_crystal_F_000 672
_exptl_crystal_size_max 0.42
_exptl_crystal_size_mid 0.30
_exptl_crystal_size_min 0.26
_refine_diff_density_max 0.300
_refine_diff_density_min -0.223
_refine_diff_density_rms 0.038
_refine_ls_extinction_method none
_refine_ls_goodness_of_fit_ref 1.032
_refine_ls_hydrogen_treatment constr
_refine_ls_matrix_type full
_refine_ls_number_parameters 229
_refine_ls_number_reflns 4875
_refine_ls_number_restraints 0
_refine_ls_restrained_S_all 1.032
_refine_ls_R_factor_all 0.1008
_refine_ls_R_factor_gt 0.0602
_refine_ls_shift/su_max 0.000
_refine_ls_shift/su_mean 0.000
_refine_ls_structure_factor_coef Fsqd
_refine_ls_weighting_details 'calc w=1/[\s^2^(Fo^2^)+(0.0724P)^2^+0.6195P] where P=(Fo^2^+2Fc^2^)/3'
_refine_ls_weighting_scheme calc
_refine_ls_wR_factor_gt 0.1560
_refine_ls_wR_factor_ref 0.1840
_reflns_number_gt 3055
_reflns_number_total 4875
_reflns_threshold_expression >2sigma(I)
_cod_data_source_file b821900a.txt
_cod_data_source_block 9a1i_40h
_cod_original_sg_symbol_H-M P_1_21/a_1
_cod_database_code 7200776

loop_
_symmetry_equiv_pos_as_xyz
'x, y, z'
'-x+1/2, y+1/2, -z'
'-x, -y, -z'
'x-1/2, -y-1/2, z'

loop_
_atom_site_label
_atom_site_type_symbol
_atom_site_fract_x
_atom_site_fract_y
_atom_site_fract_z
_atom_site_U_iso_or_equiv
_atom_site_adp_type
_atom_site_occupancy
_atom_site_symmetry_multiplicity
_atom_site_calc_flag
_atom_site_refinement_flags
_atom_site_disorder_assembly
_atom_site_disorder_group
O1A O 0.7470(3) 0.1330(2) 0.6511(3) 0.0684(6) Uani 0.49 1 d P A 1
C1 C 0.9624(2) -0.26421(15) 0.7124(2) 0.0658(6) Uani 1 1 d . A 1
H1 H 0.9313 -0.3251 0.7188 0.079 Uiso 1 1 calc R A 1
C2 C 1.0497(2) -0.25311(18) 0.6482(2) 0.0753(7) Uani 1 1 d . A 1
H2 H 1.0782 -0.3060 0.6102 0.090 Uiso 1 1 calc R A 1
C3 C 1.0983(2) -0.16114(19) 0.6382(2) 0.0740(6) Uani 1 1 d . A 1
H3 H 1.1586 -0.1539 0.5933 0.089 Uiso 1 1 calc R A 1
C4 C 1.05811(19) -0.08312(16) 0.6932(2) 0.0616(5) Uani 1 1 d . A 1
H4 H 1.0914 -0.0233 0.6853 0.074 Uiso 1 1 calc R A 1
C5 C 0.96585(16) -0.09124(12) 0.76284(17) 0.0466(4) Uani 1 1 d . A 1
C6 C 0.92214(15) -0.01166(11) 0.82070(16) 0.0430(4) Uani 1 1 d . A 1
C7 C 0.82938(15) -0.02378(11) 0.88643(16) 0.0428(4) Uani 1 1 d . A 1
C8 C 0.78360(18) 0.05218(13) 0.95207(19) 0.0543(5) Uani 1 1 d . A 1
H8 H 0.8145 0.1137 0.9509 0.065 Uiso 1 1 calc R A 1
C9 C 0.6963(2) 0.03648(16) 1.0159(2) 0.0674(6) Uani 1 1 d . A 1
H9 H 0.6681 0.0875 1.0577 0.081 Uiso 1 1 calc R A 1
C10 C 0.6466(2) -0.05551(17) 1.0206(2) 0.0705(6) Uani 1 1 d . A 1
H10 H 0.5858 -0.0648 1.0641 0.085 Uiso 1 1 calc R A 1
C11 C 0.6879(2) -0.12984(15) 0.9616(2) 0.0631(5) Uani 1 1 d . A 1
H11 H 0.6556 -0.1906 0.9658 0.076 Uiso 1 1 calc R A 1
C12 C 0.77969(16) -0.11765(12) 0.89321(18) 0.0480(4) Uani 1 1 d . A 1
C13 C 0.82519(18) -0.19480(12) 0.83598(19) 0.0544(5) Uani 1 1 d . A 1
H13 H 0.7932 -0.2555 0.8413 0.065 Uiso 1 1 calc R A 1
C14 C 0.91650(17) -0.18459(12) 0.77118(18) 0.0503(4) Uani 1 1 d . A 1
C15 C 0.98176(16) 0.08177(12) 0.81913(18) 0.0483(4) Uani 1 1 d . A 1
H15 H 1.0611 0.0823 0.8584 0.058 Uiso 1 1 calc R A 1
C16A C 0.93858(15) 0.16490(12) 0.76992(17) 0.0444(4) Uani 0.49 1 d P A 1
C17A C 0.81939(16) 0.18640(13) 0.69020(19) 0.0502(4) Uani 0.49 1 d P A 1
C18A C 0.82560(16) 0.28798(12) 0.64733(17) 0.0461(4) Uani 0.49 1 d P A 1
C19 C 0.73981(19) 0.34188(15) 0.5674(2) 0.0599(5) Uani 1 1 d . A 1
H19 H 0.6655 0.3165 0.5356 0.072 Uiso 1 1 calc R A 1
C20 C 0.7674(2) 0.43458(15) 0.5358(2) 0.0682(6) Uani 1 1 d . A 1
H20 H 0.7110 0.4717 0.4818 0.082 Uiso 1 1 calc R A 1
C21 C 0.8775(2) 0.47257(14) 0.5834(2) 0.0649(6) Uani 1 1 d . A 1
H21 H 0.8944 0.5347 0.5605 0.078 Uiso 1 1 calc R A 1
C22 C 0.9625(2) 0.41978(13) 0.6641(2) 0.0576(5) Uani 1 1 d . A 1
H22 H 1.0362 0.4458 0.6970 0.069 Uiso 1 1 calc R A 1
C23A C 0.93560(16) 0.32653(12) 0.69560(17) 0.0463(4) Uani 0.49 1 d P A 1
C24A C 1.01207(19) 0.25441(13) 0.7774(2) 0.0541(5) Uani 0.49 1 d P A 1
H241 H 1.0351 0.2766 0.8666 0.065 Uiso 0.49 1 calc PR A 1
H242 H 1.0822 0.2425 0.7438 0.065 Uiso 0.49 1 calc PR A 1
O1B O 1.1062(2) 0.2622(2) 0.8341(3) 0.0684(6) Uani 0.51 1 d P B 2
C16B C 0.93858(15) 0.16490(12) 0.76992(17) 0.0444(4) Uani 0.51 1 d P B 2
C24B C 0.81939(16) 0.18640(13) 0.69020(19) 0.0502(4) Uani 0.51 1 d P B 2
H243 H 0.8008 0.1437 0.6157 0.060 Uiso 0.51 1 calc PR B 2
H244 H 0.7600 0.1791 0.7419 0.060 Uiso 0.51 1 calc PR B 2
C23B C 0.82560(16) 0.28798(12) 0.64733(17) 0.0461(4) Uani 0.51 1 d P B 2
C18B C 0.93560(16) 0.32653(12) 0.69560(17) 0.0463(4) Uani 0.51 1 d P B 2
C17B C 1.01207(19) 0.25441(13) 0.7774(2) 0.0541(5) Uani 0.51 1 d P B 2

loop_
_atom_site_aniso_label
_atom_site_aniso_U_11
_atom_site_aniso_U_22
_atom_site_aniso_U_33
_atom_site_aniso_U_23
_atom_site_aniso_U_13
_atom_site_aniso_U_12
O1A 0.0522(12) 0.0573(12) 0.0879(15) 0.0094(11) -0.0031(10) -0.0176(9)
C1 0.0810(15) 0.0445(10) 0.0681(13) -0.0090(9) 0.0069(11) 0.0118(10)
C2 0.0850(17) 0.0651(14) 0.0749(15) -0.0147(12) 0.0149(13) 0.0236(12)
C3 0.0691(14) 0.0832(17) 0.0738(14) -0.0076(13) 0.0245(12) 0.0149(12)
C4 0.0606(12) 0.0589(12) 0.0675(13) -0.0001(10) 0.0185(10) 0.0031(10)
C5 0.0497(9) 0.0418(9) 0.0460(9) 0.0015(7) 0.0047(7) 0.0031(7)
C6 0.0492(9) 0.0336(8) 0.0436(9) 0.0025(6) 0.0039(7) -0.0002(7)
C7 0.0498(9) 0.0345(8) 0.0426(9) 0.0024(6) 0.0060(7) 0.0005(7)
C8 0.0701(12) 0.0388(9) 0.0571(11) -0.0010(8) 0.0207(10) -0.0004(8)
C9 0.0870(16) 0.0557(12) 0.0674(13) -0.0029(10) 0.0343(12) 0.0075(11)
C10 0.0767(15) 0.0679(14) 0.0753(15) 0.0086(11) 0.0351(12) -0.0004(11)
C11 0.0700(13) 0.0521(11) 0.0698(13) 0.0103(10) 0.0208(11) -0.0099(10)
C12 0.0557(10) 0.0389(9) 0.0482(10) 0.0052(7) 0.0080(8) -0.0027(7)
C13 0.0668(12) 0.0328(8) 0.0616(11) 0.0022(8) 0.0087(9) -0.0041(8)
C14 0.0596(11) 0.0379(9) 0.0498(10) -0.0013(7) 0.0031(8) 0.0054(8)
C15 0.0477(9) 0.0407(9) 0.0545(10) 0.0023(7) 0.0062(8) -0.0049(7)
C16A 0.0471(9) 0.0377(8) 0.0491(9) -0.0003(7) 0.0116(7) -0.0023(7)
C17A 0.0517(10) 0.0386(9) 0.0594(11) -0.0004(8) 0.0092(8) -0.0013(8)
C18A 0.0571(10) 0.0359(8) 0.0474(9) -0.0013(7) 0.0156(8) 0.0031(7)
C19 0.0634(12) 0.0512(11) 0.0630(12) 0.0028(9) 0.0083(10) 0.0057(9)
C20 0.0912(17) 0.0471(11) 0.0652(13) 0.0105(10) 0.0139(12) 0.0149(11)
C21 0.0981(17) 0.0354(9) 0.0654(13) 0.0039(9) 0.0266(12) -0.0001(10)
C22 0.0748(13) 0.0411(9) 0.0602(12) -0.0012(8) 0.0221(10) -0.0103(9)
C23A 0.0589(10) 0.0365(8) 0.0468(9) -0.0019(7) 0.0190(8) -0.0031(7)
C24A 0.0614(12) 0.0419(9) 0.0596(11) 0.0036(8) 0.0137(9) -0.0067(8)
O1B 0.0522(12) 0.0573(12) 0.0879(15) 0.0094(11) -0.0031(10) -0.0176(9)
C16B 0.0471(9) 0.0377(8) 0.0491(9) -0.0003(7) 0.0116(7) -0.0023(7)
C24B 0.0517(10) 0.0386(9) 0.0594(11) -0.0004(8) 0.0092(8) -0.0013(8)
C23B 0.0571(10) 0.0359(8) 0.0474(9) -0.0013(7) 0.0156(8) 0.0031(7)
C18B 0.0589(10) 0.0365(8) 0.0468(9) -0.0019(7) 0.0190(8) -0.0031(7)
C17B 0.0614(12) 0.0419(9) 0.0596(11) 0.0036(8) 0.0137(9) -0.0067(8)

loop_
_atom_type_symbol
_atom_type_description
_atom_type_scat_dispersion_real
_atom_type_scat_dispersion_imag
_atom_type_scat_source
C C 0.0033 0.0016 'International Tables Vol C Tables 4.2.6.8 and 6.1.1.4'
H H 0.0000 0.0000 'International Tables Vol C Tables 4.2.6.8 and 6.1.1.4'
O O 0.0106 0.0060 'International Tables Vol C Tables 4.2.6.8 and 6.1.1.4'

loop_
_geom_angle_atom_site_label_1
_geom_angle_atom_site_label_2
_geom_angle_atom_site_label_3
_geom_angle
_geom_angle_site_symmetry_1
_geom_angle_site_symmetry_3
_geom_angle_publ_flag
C2 C1 C14 121.4(2) . . ?
C1 C2 C3 120.0(2) . . ?
C4 C3 C2 120.9(2) . . ?
C3 C4 C5 121.3(2) . . ?
C6 C5 C4 122.60(17) . . ?
C6 C5 C14 120.05(16) . . ?
C4 C5 C14 117.34(17) . . ?
C5 C6 C7 120.08(15) . . ?
C5 C6 C15 118.28(16) . . ?
C7 C6 C15 121.47(15) . . ?
C6 C7 C8 123.48(15) . . ?
C6 C7 C12 119.44(15) . . ?
C8 C7 C12 117.03(16) . . ?
C9 C8 C7 121.23(18) . . ?
C8 C9 C10 121.50(19) . . ?
C11 C10 C9 119.5(2) . . ?
C10 C11 C12 121.47(19) . . ?
C13 C12 C11 121.60(17) . . ?
C13 C12 C7 119.13(17) . . ?
C11 C12 C7 119.24(17) . . ?
C14 C13 C12 122.40(16) . . ?
C13 C14 C1 121.99(18) . . ?
C13 C14 C5 118.89(16) . . ?
C1 C14 C5 119.11(19) . . ?
C16A C15 C6 129.28(17) . . ?
C15 C16A C17A 128.83(16) . . ?
C15 C16A C24A 122.53(17) . . ?
C17A C16A C24A 108.41(15) . . ?
O1A C17A C18A 126.3(2) . . ?
O1A C17A C16A 127.2(2) . . ?
C18A C17A C16A 105.13(15) . . ?
C23A C18A C19 120.55(17) . . ?
C23A C18A C17A 110.90(16) . . ?
C19 C18A C17A 128.52(18) . . ?
C18A C19 C20 118.4(2) . . ?
C21 C20 C19 120.9(2) . . ?
C22 C21 C20 120.92(19) . . ?
C21 C22 C23A 118.4(2) . . ?
C18A C23A C22 120.79(18) . . ?
C18A C23A C24A 110.28(15) . . ?
C22 C23A C24A 128.92(18) . . ?
C23A C24A C16A 105.21(16) . . ?

loop_
_geom_bond_atom_site_label_1
_geom_bond_atom_site_label_2
_geom_bond_distance
_geom_bond_site_symmetry_2
_geom_bond_publ_flag
O1A C17A 1.135(3) . ?
C1 C2 1.343(3) . ?
C1 C14 1.426(3) . ?
C2 C3 1.412(4) . ?
C3 C4 1.359(3) . ?
C4 C5 1.427(3) . ?
C5 C6 1.409(2) . ?
C5 C14 1.431(2) . ?
C6 C7 1.410(2) . ?
C6 C15 1.476(2) . ?
C7 C8 1.425(2) . ?
C7 C12 1.437(2) . ?
C8 C9 1.349(3) . ?
C9 C10 1.410(3) . ?
C10 C11 1.345(3) . ?
C11 C12 1.418(3) . ?
C12 C13 1.389(3) . ?
C13 C14 1.386(3) . ?
C15 C16A 1.323(2) . ?
C16A C17A 1.494(3) . ?
C16A C24A 1.504(2) . ?
C17A C18A 1.490(2) . ?
C18A C23A 1.384(3) . ?
C18A C19 1.384(3) . ?
C19 C20 1.386(3) . ?
C20 C21 1.381(3) . ?
C21 C22 1.374(3) . ?
C22 C23A 1.391(2) . ?
C23A C24A 1.489(3) . ?

loop_
_geom_torsion_atom_site_label_1
_geom_torsion_atom_site_label_2
_geom_torsion_atom_site_label_3
_geom_torsion_atom_site_label_4
_geom_torsion
_geom_torsion_site_symmetry_1
_geom_torsion_site_symmetry_2
_geom_torsion_site_symmetry_3
_geom_torsion_site_symmetry_4
_geom_torsion_publ_flag
C14 C1 C2 C3 0.3(4) . . . . ?
C1 C2 C3 C4 0.2(4) . . . . ?
C2 C3 C4 C5 0.1(4) . . . . ?
C3 C4 C5 C6 -179.9(2) . . . . ?
C3 C4 C5 C14 -0.7(3) . . . . ?
C4 C5 C6 C7 178.89(17) . . . . ?
C14 C5 C6 C7 -0.3(3) . . . . ?
C4 C5 C6 C15 -5.7(3) . . . . ?
C14 C5 C6 C15 175.10(16) . . . . ?
C5 C6 C7 C8 177.27(17) . . . . ?
C15 C6 C7 C8 2.1(3) . . . . ?
C5 C6 C7 C12 -0.3(2) . . . . ?
C15 C6 C7 C12 -175.53(16) . . . . ?
C6 C7 C8 C9 -178.63(19) . . . . ?
C12 C7 C8 C9 -1.0(3) . . . . ?
C7 C8 C9 C10 0.1(4) . . . . ?
C8 C9 C10 C11 0.8(4) . . . . ?
C9 C10 C11 C12 -0.8(4) . . . . ?
C10 C11 C12 C13 177.8(2) . . . . ?
C10 C11 C12 C7 -0.2(3) . . . . ?
C6 C7 C12 C13 0.7(3) . . . . ?
C8 C7 C12 C13 -177.00(17) . . . . ?
C6 C7 C12 C11 178.78(17) . . . . ?
C8 C7 C12 C11 1.0(3) . . . . ?
C11 C12 C13 C14 -178.59(19) . . . . ?
C7 C12 C13 C14 -0.6(3) . . . . ?
C12 C13 C14 C1 -179.85(18) . . . . ?
C12 C13 C14 C5 0.0(3) . . . . ?
C2 C1 C14 C13 178.9(2) . . . . ?
C2 C1 C14 C5 -0.9(3) . . . . ?
C6 C5 C14 C13 0.4(3) . . . . ?
C4 C5 C14 C13 -178.78(18) . . . . ?
C6 C5 C14 C1 -179.71(17) . . . . ?
C4 C5 C14 C1 1.1(3) . . . . ?
C5 C6 C15 C16A 122.0(2) . . . . ?
C7 C6 C15 C16A -62.7(3) . . . . ?
C6 C15 C16A C17A -6.5(3) . . . . ?
C6 C15 C16A C24A 179.64(18) . . . . ?
C15 C16A C17A O1A -5.3(4) . . . . ?
C24A C16A C17A O1A 169.3(3) . . . . ?
C15 C16A C17A C18A -172.50(19) . . . . ?
C24A C16A C17A C18A 2.04(19) . . . . ?
O1A C17A C18A C23A -168.0(3) . . . . ?
C16A C17A C18A C23A -0.6(2) . . . . ?
O1A C17A C18A C19 10.1(4) . . . . ?
C16A C17A C18A C19 177.49(18) . . . . ?
C23A C18A C19 C20 0.8(3) . . . . ?
C17A C18A C19 C20 -177.15(19) . . . . ?
C18A C19 C20 C21 -0.3(3) . . . . ?
C19 C20 C21 C22 -0.5(3) . . . . ?
C20 C21 C22 C23A 0.8(3) . . . . ?
C19 C18A C23A C22 -0.4(3) . . . . ?
C17A C18A C23A C22 177.83(16) . . . . ?
C19 C18A C23A C24A -179.37(17) . . . . ?
C17A C18A C23A C24A -1.1(2) . . . . ?
C21 C22 C23A C18A -0.4(3) . . . . ?
C21 C22 C23A C24A 178.33(19) . . . . ?
C18A C23A C24A C16A 2.3(2) . . . . ?
C22 C23A C24A C16A -176.50(18) . . . . ?
C15 C16A C24A C23A 172.30(17) . . . . ?
C17A C16A C24A C23A -2.7(2) . . . . ?
